data_2228151
loop_
_publ_author_name
'Woiczechowski-Pop, Adrian'
'Varga, Richard A.'
'Terec, Anamaria'
'Grosu, Ion'

_publ_section_title
;
 2,6-Dichloropyridine-3,5-dicarbonitrile
;
_journal_issue 10
_journal_name_full 'Acta Crystallographica Section E'
_journal_page_first o2638
_journal_paper_doi 10.1107/S160053681003758X
_journal_volume 66
_journal_year 2010
_chemical_formula_iupac 'C7 H Cl2 N3'
_chemical_formula_moiety 'C7 H Cl2 N3'
_chemical_formula_sum 'C7 H Cl2 N3'
_chemical_formula_weight 198.01
_chemical_name_systematic
;
2,6-Dichloropyridine-3,5-dicarbonitrile
;
_space_group_IT_number 61
_symmetry_cell_setting orthorhombic
_symmetry_space_group_name_Hall '-P 2ac 2ab'
_symmetry_space_group_name_H-M 'P b c a'
_atom_sites_solution_hydrogens geom
_atom_sites_solution_primary direct
_atom_sites_solution_secondary difmap
_audit_creation_method SHELXL-97
_cell_angle_alpha 90.00
_cell_angle_beta 90.00
_cell_angle_gamma 90.00
_cell_formula_units_Z 8
_cell_length_a 6.8473(9)
_cell_length_b 12.1307(15)
_cell_length_c 19.430(3)
_cell_measurement_reflns_used 4078
_cell_measurement_temperature 297(2)
_cell_measurement_theta_max 26.1
_cell_measurement_theta_min 3.1
_cell_volume 1613.9(4)
_computing_cell_refinement 'SAINT-Plus (Bruker, 2001)'
_computing_data_collection 'SMART (Bruker, 2000)'
_computing_data_reduction 'SAINT-Plus (Bruker, 2001)'
_computing_molecular_graphics 'DIAMOND (Brandenburg & Putz, 2006)'
_computing_publication_material 'publCIF (Westrip, 2010)'
_computing_structure_refinement 'SHELXL97 (Sheldrick, 2008)'
_computing_structure_solution 'SHELXS97 (Sheldrick, 2008)'
_diffrn_ambient_temperature 297(2)
_diffrn_measured_fraction_theta_full 1.000
_diffrn_measured_fraction_theta_max 1.000
_diffrn_measurement_device_type 'Bruker SMART APEX CCD area-detector'
_diffrn_measurement_method 'phi and omega scans'
_diffrn_radiation_monochromator graphite
_diffrn_radiation_source 'fine-focus sealed tube'
_diffrn_radiation_type MoK\a
_diffrn_radiation_wavelength 0.71073
_diffrn_reflns_av_R_equivalents 0.049
_diffrn_reflns_av_sigmaI/netI 0.028
_diffrn_reflns_limit_h_max 8
_diffrn_reflns_limit_h_min -8
_diffrn_reflns_limit_k_max 14
_diffrn_reflns_limit_k_min -14
_diffrn_reflns_limit_l_max 23
_diffrn_reflns_limit_l_min -23
_diffrn_reflns_number 10614
_diffrn_reflns_theta_full 25.0
_diffrn_reflns_theta_max 25.0
_diffrn_reflns_theta_min 2.1
_diffrn_standards_decay_% 0
_diffrn_standards_interval_count 0
_diffrn_standards_number 0
_exptl_absorpt_coefficient_mu 0.74
_exptl_absorpt_correction_T_max 0.761
_exptl_absorpt_correction_T_min 0.751
_exptl_absorpt_correction_type multi-scan
_exptl_absorpt_process_details '(SADABS; Bruker, 2000)'
_exptl_crystal_colour colourless
_exptl_crystal_density_diffrn 1.630
_exptl_crystal_density_method 'not measured'
_exptl_crystal_description block
_exptl_crystal_F_000 784
_exptl_crystal_size_max 0.41
_exptl_crystal_size_mid 0.39
_exptl_crystal_size_min 0.39
_refine_diff_density_max 0.25
_refine_diff_density_min -0.33
_refine_ls_extinction_method none
_refine_ls_goodness_of_fit_ref 1.29
_refine_ls_hydrogen_treatment constr
_refine_ls_matrix_type full
_refine_ls_number_parameters 109
_refine_ls_number_reflns 1420
_refine_ls_number_restraints 0
_refine_ls_restrained_S_all 1.29
_refine_ls_R_factor_all 0.073
_refine_ls_R_factor_gt 0.067
_refine_ls_shift/su_max_lt 0.001
_refine_ls_shift/su_mean 0.000
_refine_ls_structure_factor_coef Fsqd
_refine_ls_weighting_details 'calc w=1/[\s^2^(Fo^2^)+(0.0317P)^2^+2.8365P] where P=(Fo^2^+2Fc^2^)/3'
_refine_ls_weighting_scheme calc
_refine_ls_wR_factor_gt 0.1300
_refine_ls_wR_factor_ref 0.133
_reflns_number_gt 1328
_reflns_number_total 1420
_reflns_threshold_expression I>2\s(I)
_cod_data_source_file ya2129.cif
_cod_data_source_block I
_cod_original_sg_symbol_H-M 'P b c a '
_cod_database_code 2228151
_cod_database_fobs_code 2228151

loop_
_symmetry_equiv_pos_as_xyz
'x, y, z'
'-x+1/2, -y, z+1/2'
'-x, y+1/2, -z+1/2'
'x+1/2, -y+1/2, -z'
'-x, -y, -z'
'x-1/2, y, -z-1/2'
'x, -y-1/2, z-1/2'
'-x-1/2, y-1/2, z'

loop_
_atom_site_type_symbol
_atom_site_label
_atom_site_fract_x
_atom_site_fract_y
_atom_site_fract_z
_atom_site_U_iso_or_equiv
_atom_site_adp_type
_atom_site_calc_flag
_atom_site_refinement_flags
_atom_site_occupancy
_atom_site_disorder_assembly
_atom_site_disorder_group
C C1 0.9151(5) 0.3589(3) 0.4007(2) 0.0375(9) Uani d . 1 . .
C C2 0.8734(5) 0.2479(3) 0.40946(19) 0.0364(9) Uani d . 1 . .
C C3 0.7015(5) 0.2084(3) 0.38179(18) 0.0368(9) Uani d . 1 . .
H H3 0.6687 0.1343 0.3861 0.044 Uiso calc R 1 . .
C C4 0.5791(5) 0.2801(3) 0.34764(18) 0.0332(8) Uani d . 1 . .
C C5 0.6383(6) 0.3884(3) 0.34168(19) 0.0390(9) Uani d . 1 . .
C C6 1.0034(6) 0.1770(4) 0.4467(2) 0.0474(10) Uani d . 1 . .
C C7 0.3992(6) 0.2425(3) 0.3184(2) 0.0438(10) Uani d . 1 . .
Cl Cl1 1.12351(16) 0.41416(10) 0.43512(6) 0.0578(4) Uani d . 1 . .
Cl Cl2 0.49486(18) 0.48205(10) 0.29881(6) 0.0604(4) Uani d . 1 . .
N N1 0.8014(5) 0.4280(3) 0.36795(16) 0.0404(8) Uani d . 1 . .
N N2 1.1049(6) 0.1222(3) 0.4775(2) 0.0683(12) Uani d . 1 . .
N N3 0.2550(6) 0.2128(4) 0.29590(19) 0.0630(11) Uani d . 1 . .

loop_
_atom_site_aniso_label
_atom_site_aniso_U_11
_atom_site_aniso_U_22
_atom_site_aniso_U_33
_atom_site_aniso_U_12
_atom_site_aniso_U_13
_atom_site_aniso_U_23
C1 0.033(2) 0.040(2) 0.039(2) -0.0043(18) 0.0058(17) -0.0067(17)
C2 0.035(2) 0.0368(19) 0.0372(19) 0.0031(18) -0.0002(16) -0.0039(17)
C3 0.042(2) 0.0271(18) 0.041(2) -0.0021(17) 0.0037(18) -0.0046(16)
C4 0.0343(19) 0.0314(19) 0.0339(19) 0.0003(16) 0.0020(16) -0.0033(15)
C5 0.041(2) 0.037(2) 0.039(2) 0.0048(18) 0.0058(18) 0.0025(17)
C6 0.048(2) 0.047(2) 0.048(2) 0.003(2) -0.003(2) -0.009(2)
C7 0.048(2) 0.041(2) 0.042(2) -0.001(2) -0.003(2) -0.0012(18)
Cl1 0.0412(6) 0.0622(7) 0.0699(8) -0.0128(5) -0.0045(5) -0.0138(6)
Cl2 0.0611(7) 0.0487(6) 0.0714(8) 0.0081(6) -0.0105(6) 0.0191(5)
N1 0.0417(19) 0.0334(17) 0.0461(19) -0.0030(15) 0.0061(16) -0.0011(15)
N2 0.067(3) 0.064(3) 0.074(3) 0.025(2) -0.020(2) -0.007(2)
N3 0.054(2) 0.075(3) 0.060(2) -0.014(2) -0.013(2) 0.002(2)

loop_
_atom_type_symbol
_atom_type_description
_atom_type_scat_dispersion_real
_atom_type_scat_dispersion_imag
_atom_type_scat_source
C C 0.0033 0.0016 'International Tables Vol C Tables 4.2.6.8 and 6.1.1.4'
H H 0.0000 0.0000 'International Tables Vol C Tables 4.2.6.8 and 6.1.1.4'
N N 0.0061 0.0033 'International Tables Vol C Tables 4.2.6.8 and 6.1.1.4'
Cl Cl 0.1484 0.1585 'International Tables Vol C Tables 4.2.6.8 and 6.1.1.4'

loop_
_geom_angle_atom_site_label_1
_geom_angle_atom_site_label_2
_geom_angle_atom_site_label_3
_geom_angle_site_symmetry_1
_geom_angle_site_symmetry_3
_geom_angle
_geom_angle_publ_flag
N1 C1 C2 . . 124.0(4) ?
N1 C1 Cl1 . . 115.8(3) ?
C2 C1 Cl1 . . 120.2(3) ?
C3 C2 C1 . . 117.7(3) ?
C3 C2 C6 . . 121.2(4) ?
C1 C2 C6 . . 121.1(4) ?
C4 C3 C2 . . 119.1(3) ?
C4 C3 H3 . . 120.4 ?
C2 C3 H3 . . 120.4 ?
C3 C4 C5 . . 117.6(3) ?
C3 C4 C7 . . 120.9(3) ?
C5 C4 C7 . . 121.6(3) ?
N1 C5 C4 . . 124.3(4) ?
N1 C5 Cl2 . . 115.5(3) ?
C4 C5 Cl2 . . 120.2(3) ?
N2 C6 C2 . . 178.4(5) ?
N3 C7 C4 . . 179.2(5) ?
C1 N1 C5 . . 117.3(3) ?

loop_
_geom_bond_atom_site_label_1
_geom_bond_atom_site_label_2
_geom_bond_site_symmetry_2
_geom_bond_distance
_geom_bond_publ_flag
C1 N1 . 1.309(5) ?
C1 C2 . 1.387(5) ?
C1 Cl1 . 1.713(4) ?
C2 C3 . 1.380(5) ?
C2 C6 . 1.434(6) ?
C3 C4 . 1.378(5) ?
C3 H3 . 0.9300 ?
C4 C5 . 1.380(5) ?
C4 C7 . 1.430(5) ?
C5 N1 . 1.319(5) ?
C5 Cl2 . 1.717(4) ?
C6 N2 . 1.133(5) ?
C7 N3 . 1.139(5) ?

loop_
_geom_hbond_atom_site_label_D
_geom_hbond_atom_site_label_H
_geom_hbond_atom_site_label_A
_geom_hbond_site_symmetry_A
_geom_hbond_distance_DH
_geom_hbond_distance_HA
_geom_hbond_distance_DA
_geom_hbond_angle_DHA
C3 H3 N1 8_755 0.93 2.54 3.412(5) 157
C1 Cl1 N2 8_865 1.713(4) 3.241(4) 4.820(5) 151.9(2)
C5 Cl2 N3 8_665 1.717(4) 3.281(5) 4.851(6) 150.6(2)

loop_
_geom_torsion_atom_site_label_1
_geom_torsion_atom_site_label_2
_geom_torsion_atom_site_label_3
_geom_torsion_atom_site_label_4
_geom_torsion_site_symmetry_1
_geom_torsion_site_symmetry_2
_geom_torsion_site_symmetry_3
_geom_torsion_site_symmetry_4
_geom_torsion
_geom_torsion_publ_flag
N1 C1 C2 C3 . . . . 0.1(6) ?
Cl1 C1 C2 C3 . . . . 178.7(3) ?
N1 C1 C2 C6 . . . . -179.2(4) ?
Cl1 C1 C2 C6 . . . . -0.6(5) ?
C1 C2 C3 C4 . . . . -0.6(5) ?
C6 C2 C3 C4 . . . . 178.7(4) ?
C2 C3 C4 C5 . . . . 1.4(5) ?
C2 C3 C4 C7 . . . . -179.8(3) ?
C3 C4 C5 N1 . . . . -1.8(6) ?
C7 C4 C5 N1 . . . . 179.4(4) ?
C3 C4 C5 Cl2 . . . . 179.1(3) ?
C7 C4 C5 Cl2 . . . . 0.3(5) ?
C2 C1 N1 C5 . . . . -0.3(6) ?
Cl1 C1 N1 C5 . . . . -179.0(3) ?
C4 C5 N1 C1 . . . . 1.2(6) ?
Cl2 C5 N1 C1 . . . . -179.6(3) ?

loop_
_cod_related_entry_id
_cod_related_entry_database
_cod_related_entry_code
1 ChemSpider 742989
